data_1558831
loop_
_publ_author_name
'Detert, Heiner'
'Schollmeyer, Dieter'

_publ_section_title
;
 <i>rac</i>-12-Selena-13,14-diazatricyclo[9.3.0.0^2,4^]tetradeca-11,13-diene
;
_journal_coeditor_code HB4354
_journal_issue 8
_journal_name_full IUCrData
_journal_page_first x201081
_journal_paper_doi 10.1107/S2414314620010810
_journal_volume 5
_journal_year 2020
_chemical_formula_iupac 'C11 H16 N2 Se'
_chemical_formula_moiety 'C11 H16 N2 Se'
_chemical_formula_sum 'C11 H16 N2 Se'
_chemical_formula_weight 255.22
_chemical_name_systematic
;
<i>rac</i>-12-Selena-13,14-diazatricyclo[9.3.0.0^2,4^]tetradeca-11,13-diene
;
_space_group_crystal_system monoclinic
_space_group_IT_number 14
_space_group_name_Hall '-P 2yn'
_space_group_name_H-M_alt 'P 1 21/n 1'
_atom_sites_solution_hydrogens geom
_atom_sites_solution_primary dual
_audit_creation_method SHELXL-2018/3
_cell_angle_alpha 90
_cell_angle_beta 101.104(4)
_cell_angle_gamma 90
_cell_formula_units_Z 4
_cell_length_a 12.0239(6)
_cell_length_b 7.1317(3)
_cell_length_c 12.6836(7)
_cell_measurement_reflns_used 11220
_cell_measurement_temperature 120(2)
_cell_measurement_theta_max 28.47
_cell_measurement_theta_min 2.86
_cell_volume 1067.27(9)
_computing_cell_refinement
;
X-Area <i>Recipe</i> (Stoe & Cie, 2019)
;
_computing_data_collection
;
X-Area <i>WinXpose</i> (Stoe & Cie, 2019)
;
_computing_data_reduction
;
X-Area <i>Integrate</i> (Stoe & Cie, 2019)
;
_computing_molecular_graphics
;
PLATON (Spek, 2020)
;
_computing_structure_refinement
;
<i>SHELXL2018/3</i> (Sheldrick, 2015)
;
_computing_structure_solution
;
SIR-2004 (Burla <i>et al.</i>,  2005)
;
_diffrn_ambient_temperature 120(2)
_diffrn_detector_area_resol_mean 6.67
_diffrn_measured_fraction_theta_full 0.998
_diffrn_measured_fraction_theta_max 0.995
_diffrn_measurement_device_type 'Stoe IPDS 2T'
_diffrn_measurement_method 'rotation method, \w scans'
_diffrn_radiation_type MoK\a
_diffrn_radiation_wavelength 0.71073
_diffrn_reflns_av_R_equivalents 0.0212
_diffrn_reflns_av_unetI/netI 0.0205
_diffrn_reflns_limit_h_max 15
_diffrn_reflns_limit_h_min -15
_diffrn_reflns_limit_k_max 9
_diffrn_reflns_limit_k_min -9
_diffrn_reflns_limit_l_max 16
_diffrn_reflns_limit_l_min -15
_diffrn_reflns_number 5541
_diffrn_reflns_theta_full 25.242
_diffrn_reflns_theta_max 28.024
_diffrn_reflns_theta_min 3.274
_diffrn_source 'sealed X-ray tube, 12 x 0.4 mm long-fine focus'
_exptl_absorpt_coefficient_mu 3.480
_exptl_absorpt_correction_T_max 0.7042
_exptl_absorpt_correction_T_min 0.2277
_exptl_absorpt_correction_type integration
_exptl_crystal_colour colourless
_exptl_crystal_density_diffrn 1.588
_exptl_crystal_description plate
_exptl_crystal_F_000 520
_exptl_crystal_size_max 0.550
_exptl_crystal_size_mid 0.470
_exptl_crystal_size_min 0.100
_refine_diff_density_max 1.132
_refine_diff_density_min -0.898
_refine_ls_extinction_method none
_refine_ls_goodness_of_fit_ref 1.099
_refine_ls_hydrogen_treatment constr
_refine_ls_matrix_type full
_refine_ls_number_parameters 127
_refine_ls_number_reflns 2570
_refine_ls_number_restraints 0
_refine_ls_restrained_S_all 1.099
_refine_ls_R_factor_all 0.0385
_refine_ls_R_factor_gt 0.0348
_refine_ls_shift/su_max 0.000
_refine_ls_shift/su_mean 0.000
_refine_ls_structure_factor_coef Fsqd
_refine_ls_weighting_details 'w=1/[\s^2^(Fo^2^)+(0.0573P)^2^+1.4452P] where P=(Fo^2^+2Fc^2^)/3'
_refine_ls_weighting_scheme calc
_refine_ls_wR_factor_gt 0.0927
_refine_ls_wR_factor_ref 0.0965
_reflns_number_gt 2364
_reflns_number_total 2570
_reflns_threshold_expression 'I > 2\s(I)'
_cod_data_source_file hb4354sup1.cif
_cod_data_source_block I
_cod_original_sg_symbol_H-M 'P 21/n'
_cod_database_code 1558831
_shelx_space_group_comment
;
The symmetry employed for this shelxl refinement is uniquely defined
by the following loop, which should always be used as a source of
symmetry information in preference to the above space-group names.
They are only intended as comments.
;
_shelx_estimated_absorpt_t_min 0.251
_shelx_estimated_absorpt_t_max 0.722

loop_
_space_group_symop_operation_xyz
'x, y, z'
'-x+1/2, y+1/2, -z+1/2'
'-x, -y, -z'
'x-1/2, -y-1/2, z-1/2'

loop_
_atom_site_type_symbol
_atom_site_label
_atom_site_fract_x
_atom_site_fract_y
_atom_site_fract_z
_atom_site_U_iso_or_equiv
_atom_site_adp_type
_atom_site_calc_flag
_atom_site_occupancy
_atom_site_disorder_assembly
_atom_site_disorder_group
Se Se1 0.01806(2) 0.53889(3) 0.19801(2) 0.01717(11) Uani d 1 . .
N N2 0.08518(19) 0.7735(3) 0.24245(18) 0.0195(4) Uani d 1 . .
N N3 0.16960(17) 0.7494(3) 0.31890(17) 0.0167(4) Uani d 1 . .
C C4 0.1961(2) 0.5686(3) 0.35355(19) 0.0131(4) Uani d 1 . .
C C5 0.2954(2) 0.5360(3) 0.4406(2) 0.0144(4) Uani d 1 . .
H H5 0.337544 0.417298 0.433140 0.017 Uiso calc 1 . .
C C6 0.2942(2) 0.5921(3) 0.55614(18) 0.0149(4) Uani d 1 . .
H H6 0.225279 0.662016 0.567102 0.018 Uiso calc 1 . .
C C7 0.3456(2) 0.4626(3) 0.6468(2) 0.0177(5) Uani d 1 . .
H H7A 0.375621 0.539411 0.711012 0.021 Uiso calc 1 . .
H H7B 0.410401 0.396039 0.626172 0.021 Uiso calc 1 . .
C C8 0.2633(2) 0.3164(4) 0.67731(19) 0.0178(5) Uani d 1 . .
H H8A 0.203057 0.382731 0.705866 0.021 Uiso calc 1 . .
H H8B 0.305015 0.236704 0.735703 0.021 Uiso calc 1 . .
C C9 0.2071(2) 0.1890(3) 0.58429(19) 0.0173(5) Uani d 1 . .
H H9A 0.260533 0.170100 0.534790 0.021 Uiso calc 1 . .
H H9B 0.192121 0.064881 0.613659 0.021 Uiso calc 1 . .
C C10 0.09558(19) 0.2684(3) 0.52058(18) 0.0154(4) Uani d 1 . .
H H10A 0.035621 0.252598 0.563508 0.018 Uiso calc 1 . .
H H10B 0.105037 0.404482 0.509630 0.018 Uiso calc 1 . .
C C11 0.0569(2) 0.1748(3) 0.41110(19) 0.0170(5) Uani d 1 . .
H H11A -0.022326 0.212211 0.382070 0.020 Uiso calc 1 . .
H H11B 0.058059 0.037076 0.421121 0.020 Uiso calc 1 . .
C C12 0.1307(2) 0.2250(3) 0.32802(19) 0.0147(4) Uani d 1 . .
H H12A 0.210110 0.187617 0.356552 0.018 Uiso calc 1 . .
H H12B 0.103796 0.153162 0.261179 0.018 Uiso calc 1 . .
C C13 0.1270(2) 0.4310(3) 0.30231(19) 0.0143(4) Uani d 1 . .
C C14 0.3690(2) 0.6950(4) 0.4927(2) 0.0195(5) Uani d 1 . .
H H14A 0.451685 0.673076 0.511923 0.023 Uiso calc 1 . .
H H14B 0.346890 0.824166 0.468684 0.023 Uiso calc 1 . .

loop_
_atom_site_aniso_label
_atom_site_aniso_U_11
_atom_site_aniso_U_22
_atom_site_aniso_U_33
_atom_site_aniso_U_12
_atom_site_aniso_U_13
_atom_site_aniso_U_23
Se1 0.01788(15) 0.01843(16) 0.01400(15) 0.00192(8) 0.00010(10) 0.00198(8)
N2 0.0245(10) 0.0147(9) 0.0200(11) 0.0019(8) 0.0059(8) 0.0027(8)
N3 0.0199(10) 0.0135(9) 0.0180(10) 0.0013(8) 0.0068(8) 0.0017(7)
C4 0.0150(10) 0.0136(9) 0.0112(10) 0.0013(8) 0.0038(8) 0.0011(8)
C5 0.0148(10) 0.0156(11) 0.0130(11) -0.0013(8) 0.0034(9) -0.0015(8)
C6 0.0164(10) 0.0163(10) 0.0117(10) -0.0020(9) 0.0021(8) -0.0022(8)
C7 0.0177(11) 0.0213(12) 0.0135(11) -0.0028(9) 0.0017(9) -0.0002(8)
C8 0.0199(11) 0.0200(11) 0.0130(11) -0.0020(9) 0.0021(9) 0.0013(9)
C9 0.0218(11) 0.0166(10) 0.0128(11) -0.0008(9) 0.0013(9) 0.0013(8)
C10 0.0170(10) 0.0162(10) 0.0136(11) -0.0025(8) 0.0044(9) 0.0010(8)
C11 0.0184(11) 0.0157(10) 0.0166(11) -0.0058(9) 0.0027(9) -0.0015(9)
C12 0.0176(10) 0.0127(10) 0.0134(10) -0.0011(8) 0.0022(8) -0.0013(8)
C13 0.0154(10) 0.0166(10) 0.0109(10) 0.0020(9) 0.0027(8) 0.0024(8)
C14 0.0211(11) 0.0197(11) 0.0179(12) -0.0054(10) 0.0040(9) -0.0016(9)

loop_
_atom_type_symbol
_atom_type_description
_atom_type_scat_dispersion_real
_atom_type_scat_dispersion_imag
_atom_type_scat_source
C C 0.0033 0.0016 'International Tables Vol C Tables 4.2.6.8 and 6.1.1.4'
H H 0.0000 0.0000 'International Tables Vol C Tables 4.2.6.8 and 6.1.1.4'
N N 0.0061 0.0033 'International Tables Vol C Tables 4.2.6.8 and 6.1.1.4'
Se Se -0.0929 2.2259 'International Tables Vol C Tables 4.2.6.8 and 6.1.1.4'

loop_
_geom_angle_atom_site_label_1
_geom_angle_atom_site_label_2
_geom_angle_atom_site_label_3
_geom_angle_site_symmetry_1
_geom_angle_site_symmetry_3
_geom_angle
_geom_angle_publ_flag
C13 Se1 N2 . . 87.26(10) ?
N3 N2 Se1 . . 109.79(16) ?
N2 N3 C4 . . 118.1(2) ?
C13 C4 N3 . . 115.9(2) ?
C13 C4 C5 . . 124.8(2) ?
N3 C4 C5 . . 119.3(2) ?
C4 C5 C14 . . 121.9(2) ?
C4 C5 C6 . . 121.4(2) ?
C14 C5 C6 . . 59.64(15) ?
C4 C5 H5 . . 114.4 ?
C14 C5 H5 . . 114.4 ?
C6 C5 H5 . . 114.4 ?
C14 C6 C7 . . 120.4(2) ?
C14 C6 C5 . . 59.79(15) ?
C7 C6 C5 . . 119.6(2) ?
C14 C6 H6 . . 115.3 ?
C7 C6 H6 . . 115.3 ?
C5 C6 H6 . . 115.3 ?
C6 C7 C8 . . 114.7(2) ?
C6 C7 H7A . . 108.6 ?
C8 C7 H7A . . 108.6 ?
C6 C7 H7B . . 108.6 ?
C8 C7 H7B . . 108.6 ?
H7A C7 H7B . . 107.6 ?
C7 C8 C9 . . 114.6(2) ?
C7 C8 H8A . . 108.6 ?
C9 C8 H8A . . 108.6 ?
C7 C8 H8B . . 108.6 ?
C9 C8 H8B . . 108.6 ?
H8A C8 H8B . . 107.6 ?
C10 C9 C8 . . 113.3(2) ?
C10 C9 H9A . . 108.9 ?
C8 C9 H9A . . 108.9 ?
C10 C9 H9B . . 108.9 ?
C8 C9 H9B . . 108.9 ?
H9A C9 H9B . . 107.7 ?
C11 C10 C9 . . 113.5(2) ?
C11 C10 H10A . . 108.9 ?
C9 C10 H10A . . 108.9 ?
C11 C10 H10B . . 108.9 ?
C9 C10 H10B . . 108.9 ?
H10A C10 H10B . . 107.7 ?
C10 C11 C12 . . 113.84(19) ?
C10 C11 H11A . . 108.8 ?
C12 C11 H11A . . 108.8 ?
C10 C11 H11B . . 108.8 ?
C12 C11 H11B . . 108.8 ?
H11A C11 H11B . . 107.7 ?
C13 C12 C11 . . 112.17(19) ?
C13 C12 H12A . . 109.2 ?
C11 C12 H12A . . 109.2 ?
C13 C12 H12B . . 109.2 ?
C11 C12 H12B . . 109.2 ?
H12A C12 H12B . . 107.9 ?
C4 C13 C12 . . 127.5(2) ?
C4 C13 Se1 . . 108.95(17) ?
C12 C13 Se1 . . 123.47(18) ?
C6 C14 C5 . . 60.58(15) ?
C6 C14 H14A . . 117.7 ?
C5 C14 H14A . . 117.7 ?
C6 C14 H14B . . 117.7 ?
C5 C14 H14B . . 117.7 ?
H14A C14 H14B . . 114.8 ?

loop_
_geom_bond_atom_site_label_1
_geom_bond_atom_site_label_2
_geom_bond_site_symmetry_2
_geom_bond_distance
_geom_bond_publ_flag
Se1 C13 . 1.841(2) ?
Se1 N2 . 1.896(2) ?
N2 N3 . 1.273(3) ?
N3 C4 . 1.379(3) ?
C4 C13 . 1.367(3) ?
C4 C5 . 1.480(3) ?
C5 C14 . 1.510(3) ?
C5 C6 . 1.522(3) ?
C5 H5 . 1.0000 ?
C6 C14 . 1.507(3) ?
C6 C7 . 1.511(3) ?
C6 H6 . 1.0000 ?
C7 C8 . 1.538(3) ?
C7 H7A . 0.9900 ?
C7 H7B . 0.9900 ?
C8 C9 . 1.538(3) ?
C8 H8A . 0.9900 ?
C8 H8B . 0.9900 ?
C9 C10 . 1.535(3) ?
C9 H9A . 0.9900 ?
C9 H9B . 0.9900 ?
C10 C11 . 1.530(3) ?
C10 H10A . 0.9900 ?
C10 H10B . 0.9900 ?
C11 C12 . 1.544(3) ?
C11 H11A . 0.9900 ?
C11 H11B . 0.9900 ?
C12 C13 . 1.504(3) ?
C12 H12A . 0.9900 ?
C12 H12B . 0.9900 ?
C14 H14A . 0.9900 ?
C14 H14B . 0.9900 ?

loop_
_geom_torsion_atom_site_label_1
_geom_torsion_atom_site_label_2
_geom_torsion_atom_site_label_3
_geom_torsion_atom_site_label_4
_geom_torsion_site_symmetry_1
_geom_torsion_site_symmetry_2
_geom_torsion_site_symmetry_3
_geom_torsion_site_symmetry_4
_geom_torsion
_geom_torsion_publ_flag
C13 Se1 N2 N3 . . . . 0.23(17) ?
Se1 N2 N3 C4 . . . . 0.2(3) ?
N2 N3 C4 C13 . . . . -0.8(3) ?
N2 N3 C4 C5 . . . . 178.6(2) ?
C13 C4 C5 C14 . . . . 179.2(2) ?
N3 C4 C5 C14 . . . . -0.1(3) ?
C13 C4 C5 C6 . . . . -109.3(3) ?
N3 C4 C5 C6 . . . . 71.3(3) ?
C4 C5 C6 C14 . . . . -111.1(2) ?
C4 C5 C6 C7 . . . . 138.9(2) ?
C14 C5 C6 C7 . . . . -110.0(2) ?
C14 C6 C7 C8 . . . . -159.1(2) ?
C5 C6 C7 C8 . . . . -88.8(3) ?
C6 C7 C8 C9 . . . . 56.9(3) ?
C7 C8 C9 C10 . . . . -89.4(3) ?
C8 C9 C10 C11 . . . . 163.53(19) ?
C9 C10 C11 C12 . . . . -70.9(3) ?
C10 C11 C12 C13 . . . . -62.5(3) ?
N3 C4 C13 C12 . . . . -175.5(2) ?
C5 C4 C13 C12 . . . . 5.1(4) ?
N3 C4 C13 Se1 . . . . 0.9(3) ?
C5 C4 C13 Se1 . . . . -178.47(18) ?
C11 C12 C13 C4 . . . . 89.1(3) ?
C11 C12 C13 Se1 . . . . -86.8(2) ?
N2 Se1 C13 C4 . . . . -0.62(17) ?
N2 Se1 C13 C12 . . . . 175.9(2) ?
C7 C6 C14 C5 . . . . 108.7(2) ?
C4 C5 C14 C6 . . . . 110.3(2) ?

_cod_database_fobs_code 1558831
